data_8103294
loop_
_publ_author_name
'Peng Liu'
'Hai-Bo Wang'
'Ping-An Wang'
'Xue-Ying Liu'
'Xiang-Yang Qin'

_publ_section_title
;
 Crystal structure of (2R,3S)-methyl
 2,3-dihydroxy-3-(4-methoxyphenyl)propanoate, C11H14O5
;
_journal_issue 1
_journal_name_full 'Zeitschrift f\"ur Kristallographie - New Crystal Structures'
_journal_page_first 27
_journal_volume 227
_journal_year 2012
_chemical_absolute_configuration unk
_chemical_formula_moiety 'C11 H14 O5'
_chemical_formula_sum 'C11 H14 O5'
_chemical_formula_weight 226.22
_space_group_IT_number 4
_symmetry_cell_setting monoclinic
_symmetry_space_group_name_Hall 'P 2yb'
_symmetry_space_group_name_H-M 'P 1 21 1'
_atom_sites_solution_hydrogens geom
_atom_sites_solution_primary direct
_atom_sites_solution_secondary difmap
_audit_creation_method SHELXL-97
_cell_angle_alpha 90.00
_cell_angle_beta 101.316(3)
_cell_angle_gamma 90.00
_cell_formula_units_Z 2
_cell_length_a 7.7699(15)
_cell_length_b 5.7057(11)
_cell_length_c 12.719(2)
_cell_measurement_reflns_used 395
_cell_measurement_temperature 296(2)
_cell_measurement_theta_max 15.0
_cell_measurement_theta_min 2.85
_cell_volume 552.91(17)
_computing_cell_refinement 'SAINT (Bruker, 2007)'
_computing_data_collection 'APEX2 (Bruker, 2007)'
_computing_data_reduction 'SAINT (Bruker, 2007)'
_computing_molecular_graphics 'ORTEPIII (Burnett & Johnson,1996) and ORTEP-3 for Windows (Farrugia, 1997)'
_computing_publication_material 'publCIF (Westrip, 2010)'
_computing_structure_refinement 'SHELXL-97 (Sheldrick, 2008)'
_computing_structure_solution 'SHELXS-97 (Sheldrick, 2008)'
_diffrn_ambient_temperature 296(2)
_diffrn_measured_fraction_theta_full 0.987
_diffrn_measured_fraction_theta_max 0.987
_diffrn_measurement_device_type 'Bruker SMART CCD area-detector'
_diffrn_measurement_method '\f and \w scans'
_diffrn_radiation_monochromator graphite
_diffrn_radiation_source 'fine-focus sealed tube'
_diffrn_radiation_type MoK\a
_diffrn_radiation_wavelength 0.71073
_diffrn_reflns_av_R_equivalents 0.0167
_diffrn_reflns_av_sigmaI/netI 0.0184
_diffrn_reflns_limit_h_max 8
_diffrn_reflns_limit_h_min -9
_diffrn_reflns_limit_k_max 6
_diffrn_reflns_limit_k_min -6
_diffrn_reflns_limit_l_max 15
_diffrn_reflns_limit_l_min -11
_diffrn_reflns_number 2788
_diffrn_reflns_theta_full 25.05
_diffrn_reflns_theta_max 25.05
_diffrn_reflns_theta_min 2.85
_exptl_absorpt_coefficient_mu 0.108
_exptl_absorpt_correction_T_max 0.9809
_exptl_absorpt_correction_T_min 0.9664
_exptl_absorpt_correction_type multi-scan
_exptl_absorpt_process_details sadabs
_exptl_crystal_colour colorless
_exptl_crystal_density_diffrn 1.359
_exptl_crystal_density_method 'not measured'
_exptl_crystal_description Block
_exptl_crystal_F_000 240
_exptl_crystal_size_max 0.32
_exptl_crystal_size_mid 0.25
_exptl_crystal_size_min 0.18
_refine_diff_density_max 0.128
_refine_diff_density_min -0.115
_refine_diff_density_rms 0.024
_refine_ls_extinction_coef 0.33(2)
_refine_ls_extinction_expression Fc^*^=kFc[1+0.001xFc^2^\l^3^/sin(2\q)]^-1/4^
_refine_ls_extinction_method SHELXL
_refine_ls_goodness_of_fit_ref 1.037
_refine_ls_hydrogen_treatment constr
_refine_ls_matrix_type full
_refine_ls_number_parameters 150
_refine_ls_number_reflns 1080
_refine_ls_number_restraints 1
_refine_ls_restrained_S_all 1.036
_refine_ls_R_factor_all 0.0262
_refine_ls_R_factor_gt 0.0259
_refine_ls_shift/su_max 0.000
_refine_ls_shift/su_mean 0.000
_refine_ls_structure_factor_coef Fsqd
_refine_ls_weighting_details 'calc w=1/[\s^2^(Fo^2^)+(0.0382P)^2^+0.0906P] where P=(Fo^2^+2Fc^2^)/3'
_refine_ls_weighting_scheme calc
_refine_ls_wR_factor_gt 0.0696
_refine_ls_wR_factor_ref 0.0699
_reflns_number_gt 1065
_reflns_number_total 1080
_reflns_threshold_expression >2sigma(I)
_cod_data_source_file 1267-3623.cff
_cod_data_source_block 110518_lp3_0m
_cod_depositor_comments
;
The following automatic conversions were performed:

'_chemical_absolute_configuration' value 'UNK' changed to 'unk'
according to /home/saulius/struct/CIF-dictionaries/cif_core.dic
dictionary named 'cif_core.dic' version 2.4.1 from 2010-06-29.

Automatic conversion script
Id: cif_fix_values 1715 2011-07-08 13:25:40Z adriana 
;
_cod_original_cell_volume 552.92(18)
_cod_original_sg_symbol_H-M P2(1)
_cod_database_code 8103294

loop_
_symmetry_equiv_pos_as_xyz
'x, y, z'
'-x, y+1/2, -z'

loop_
_atom_site_label
_atom_site_type_symbol
_atom_site_fract_x
_atom_site_fract_y
_atom_site_fract_z
_atom_site_U_iso_or_equiv
_atom_site_adp_type
_atom_site_occupancy
_atom_site_symmetry_multiplicity
_atom_site_calc_flag
_atom_site_refinement_flags
C1 C 0.2203(4) -0.1858(7) -0.08416(19) 0.0720(8) Uani 1 1 d .
H1A H 0.0953 -0.2036 -0.0935 0.108 Uiso 1 1 calc R
H1B H 0.2772 -0.3191 -0.0464 0.108 Uiso 1 1 calc R
H1C H 0.2526 -0.1743 -0.1531 0.108 Uiso 1 1 calc R
C2 C 0.2408(3) 0.0327(4) 0.07739(15) 0.0438(5) Uani 1 1 d .
C3 C 0.1517(3) -0.1386(4) 0.12325(16) 0.0448(5) Uani 1 1 d .
H3 H 0.1076 -0.2702 0.0839 0.054 Uiso 1 1 calc R
C4 C 0.1288(3) -0.1119(4) 0.22792(15) 0.0416(5) Uani 1 1 d .
H4 H 0.0692 -0.2272 0.2582 0.050 Uiso 1 1 calc R
C5 C 0.1923(2) 0.0820(4) 0.28843(15) 0.0370(4) Uani 1 1 d .
C6 C 0.2782(3) 0.2543(4) 0.24046(15) 0.0424(5) Uani 1 1 d .
H6 H 0.3195 0.3881 0.2791 0.051 Uiso 1 1 calc R
C7 C 0.3029(3) 0.2293(4) 0.13687(16) 0.0472(5) Uani 1 1 d .
H7 H 0.3616 0.3453 0.1065 0.057 Uiso 1 1 calc R
C8 C 0.1740(3) 0.1083(4) 0.40415(14) 0.0377(4) Uani 1 1 d .
H8 H 0.1949 0.2724 0.4257 0.045 Uiso 1 1 calc R
C9 C 0.3026(2) -0.0475(3) 0.48042(14) 0.0354(4) Uani 1 1 d .
H9 H 0.4214 -0.0149 0.4690 0.042 Uiso 1 1 calc R
C10 C 0.2956(2) 0.0155(4) 0.59611(14) 0.0362(4) Uani 1 1 d .
C11 C 0.3694(3) 0.3026(5) 0.73094(17) 0.0537(6) Uani 1 1 d .
H11A H 0.4497 0.2095 0.7811 0.081 Uiso 1 1 calc R
H11B H 0.2536 0.2889 0.7462 0.081 Uiso 1 1 calc R
H11C H 0.4057 0.4637 0.7371 0.081 Uiso 1 1 calc R
O1 O 0.36832(18) 0.2206(3) 0.62292(11) 0.0451(4) Uani 1 1 d .
O2 O 0.2315(2) -0.1044(3) 0.65557(11) 0.0589(5) Uani 1 1 d .
O3 O 0.26857(18) -0.2877(3) 0.46187(11) 0.0425(4) Uani 1 1 d .
H3A H 0.1655 -0.3150 0.4634 0.064 Uiso 1 1 calc R
O4 O 0.00445(16) 0.0402(3) 0.42073(10) 0.0462(4) Uani 1 1 d .
H4A H -0.0688 0.1355 0.3919 0.069 Uiso 1 1 calc R
O5 O 0.2733(2) 0.0213(4) -0.02410(11) 0.0618(5) Uani 1 1 d .

loop_
_atom_site_aniso_label
_atom_site_aniso_U_11
_atom_site_aniso_U_22
_atom_site_aniso_U_33
_atom_site_aniso_U_23
_atom_site_aniso_U_13
_atom_site_aniso_U_12
C1 0.0917(18) 0.090(2) 0.0389(11) -0.0094(14) 0.0228(11) -0.0119(18)
C2 0.0450(9) 0.0521(12) 0.0341(9) 0.0056(10) 0.0075(7) 0.0039(10)
C3 0.0500(11) 0.0447(12) 0.0392(10) -0.0044(9) 0.0074(8) -0.0047(10)
C4 0.0479(10) 0.0374(11) 0.0413(10) 0.0009(9) 0.0132(8) -0.0044(9)
C5 0.0413(9) 0.0330(10) 0.0367(9) 0.0029(8) 0.0076(7) 0.0040(8)
C6 0.0503(10) 0.0330(10) 0.0417(10) 0.0025(9) 0.0032(8) -0.0021(9)
C7 0.0521(11) 0.0437(12) 0.0461(10) 0.0121(10) 0.0102(8) -0.0035(11)
C8 0.0473(10) 0.0297(9) 0.0369(9) -0.0022(8) 0.0105(7) 0.0032(8)
C9 0.0358(9) 0.0332(10) 0.0383(9) 0.0005(8) 0.0101(7) -0.0007(8)
C10 0.0317(8) 0.0395(10) 0.0364(9) 0.0014(9) 0.0042(7) -0.0039(8)
C11 0.0592(12) 0.0528(14) 0.0475(11) -0.0136(10) 0.0062(9) -0.0086(11)
O1 0.0517(7) 0.0429(8) 0.0427(7) -0.0056(7) 0.0139(6) -0.0121(7)
O2 0.0794(11) 0.0603(11) 0.0382(7) -0.0013(7) 0.0147(7) -0.0304(9)
O3 0.0479(7) 0.0328(7) 0.0484(7) -0.0001(7) 0.0130(6) 0.0040(7)
O4 0.0405(7) 0.0565(9) 0.0433(7) 0.0033(7) 0.0124(5) 0.0129(7)
O5 0.0808(10) 0.0706(12) 0.0366(7) 0.0031(8) 0.0179(7) -0.0105(10)

loop_
_atom_type_symbol
_atom_type_description
_atom_type_scat_dispersion_real
_atom_type_scat_dispersion_imag
_atom_type_scat_source
C C 0.0033 0.0016 'International Tables Vol C Tables 4.2.6.8 and 6.1.1.4'
H H 0.0000 0.0000 'International Tables Vol C Tables 4.2.6.8 and 6.1.1.4'
O O 0.0106 0.0060 'International Tables Vol C Tables 4.2.6.8 and 6.1.1.4'

loop_
_geom_angle_atom_site_label_1
_geom_angle_atom_site_label_2
_geom_angle_atom_site_label_3
_geom_angle
O5 C1 H1A 109.5
O5 C1 H1B 109.5
H1A C1 H1B 109.5
O5 C1 H1C 109.5
H1A C1 H1C 109.5
H1B C1 H1C 109.5
O5 C2 C7 116.47(19)
O5 C2 C3 124.3(2)
C7 C2 C3 119.24(18)
C4 C3 C2 119.6(2)
C4 C3 H3 120.2
C2 C3 H3 120.2
C5 C4 C3 121.59(19)
C5 C4 H4 119.2
C3 C4 H4 119.2
C4 C5 C6 118.03(17)
C4 C5 C8 121.97(17)
C6 C5 C8 120.00(17)
C7 C6 C5 121.0(2)
C7 C6 H6 119.5
C5 C6 H6 119.5
C6 C7 C2 120.5(2)
C6 C7 H7 119.7
C2 C7 H7 119.7
O4 C8 C5 112.45(15)
O4 C8 C9 104.73(15)
C5 C8 C9 112.58(15)
O4 C8 H8 109.0
C5 C8 H8 109.0
C9 C8 H8 109.0
O3 C9 C10 110.49(15)
O3 C9 C8 112.40(16)
C10 C9 C8 109.36(15)
O3 C9 H9 108.2
C10 C9 H9 108.2
C8 C9 H9 108.2
O2 C10 O1 123.72(18)
O2 C10 C9 124.88(18)
O1 C10 C9 111.40(15)
O1 C11 H11A 109.5
O1 C11 H11B 109.5
H11A C11 H11B 109.5
O1 C11 H11C 109.5
H11A C11 H11C 109.5
H11B C11 H11C 109.5
C10 O1 C11 117.08(16)
C9 O3 H3A 109.5
C8 O4 H4A 109.5
C2 O5 C1 117.35(19)

loop_
_geom_bond_atom_site_label_1
_geom_bond_atom_site_label_2
_geom_bond_distance
C1 O5 1.423(4)
C1 H1A 0.9600
C1 H1B 0.9600
C1 H1C 0.9600
C2 O5 1.365(2)
C2 C7 1.386(3)
C2 C3 1.390(3)
C3 C4 1.386(3)
C3 H3 0.9300
C4 C5 1.382(3)
C4 H4 0.9300
C5 C6 1.394(3)
C5 C8 1.514(2)
C6 C7 1.375(3)
C6 H6 0.9300
C7 H7 0.9300
C8 O4 1.429(2)
C8 C9 1.533(3)
C8 H8 0.9800
C9 O3 1.407(2)
C9 C10 1.526(2)
C9 H9 0.9800
C10 O2 1.198(2)
C10 O1 1.315(3)
C11 O1 1.450(2)
C11 H11A 0.9600
C11 H11B 0.9600
C11 H11C 0.9600
O3 H3A 0.8200
O4 H4A 0.8200

loop_
_geom_hbond_atom_site_label_D
_geom_hbond_atom_site_label_H
_geom_hbond_atom_site_label_A
_geom_hbond_distance_DH
_geom_hbond_distance_HA
_geom_hbond_distance_DA
_geom_hbond_angle_DHA
_geom_hbond_site_symmetry_A
O4 H4A O2 0.82 1.97 2.778(2) 170.4 2_556
O3 H3A O4 0.82 2.32 2.9896(19) 139.8 2_546

loop_
_geom_torsion_atom_site_label_1
_geom_torsion_atom_site_label_2
_geom_torsion_atom_site_label_3
_geom_torsion_atom_site_label_4
_geom_torsion
O5 C2 C3 C4 178.7(2)
C7 C2 C3 C4 -1.0(3)
C2 C3 C4 C5 0.1(3)
C3 C4 C5 C6 1.2(3)
C3 C4 C5 C8 -177.64(18)
C4 C5 C6 C7 -1.6(3)
C8 C5 C6 C7 177.25(18)
C5 C6 C7 C2 0.7(3)
O5 C2 C7 C6 -179.14(18)
C3 C2 C7 C6 0.6(3)
C4 C5 C8 O4 -42.6(3)
C6 C5 C8 O4 138.57(19)
C4 C5 C8 C9 75.4(2)
C6 C5 C8 C9 -103.4(2)
O4 C8 C9 O3 57.10(19)
C5 C8 C9 O3 -65.4(2)
O4 C8 C9 C10 -66.01(18)
C5 C8 C9 C10 171.52(15)
O3 C9 C10 O2 -16.1(3)
C8 C9 C10 O2 108.2(2)
O3 C9 C10 O1 164.30(15)
C8 C9 C10 O1 -71.47(19)
O2 C10 O1 C11 -0.1(3)
C9 C10 O1 C11 179.60(16)
C7 C2 O5 C1 176.2(2)
C3 C2 O5 C1 -3.6(3)
